data_4115562
loop_
_publ_author_name
'Simi K. Pushpan'
'Alagar Srinivasan'
'Venkataramanarao G. Anand'
'Sundararaman Venkatraman'
'Tavarekere K. Chandrashekar'
'Bhavani S. Joshi'
'Raja Roy'
'Hiroyuki Furuta'

_publ_section_title
;
 N-Confused Expanded Porphyrin: First Example of a Modified Sapphyrin with
 an Inverted N-Confused Pyrrole Ring
;
_journal_name_full 'Journal of the American Chemical Society'
_journal_page_first 5138
_journal_page_last 5139
_journal_paper_doi 10.1021/ja010673x
_journal_volume 123
_journal_year 2001
_chemical_formula_sum 'C48 H31 N3 S2'
_chemical_formula_weight 713.91
_space_group_IT_number 2
_symmetry_cell_setting triclinic
_symmetry_Int_Tables_number 2
_symmetry_space_group_name_Hall '-P 1'
_symmetry_space_group_name_H-M 'P -1'
_cell_angle_alpha 96.889(2)
_cell_angle_beta 101.353(5)
_cell_angle_gamma 75.100(9)
_cell_formula_units_Z 4
_cell_length_a 16.9197(7)
_cell_length_b 19.477(1)
_cell_length_c 12.7815(5)
_cell_measurement_reflns_used 9328
_cell_measurement_temperature 296.2
_cell_measurement_theta_max 27.4
_cell_measurement_theta_min 1.1
_cell_volume 3980.1(3)
_computing_cell_refinement 'MSC/AFC Diffractometer Control'
_computing_data_collection 'MSC/AFC Diffractometer Control'
_computing_data_reduction 'teXsan for Windows version 1.06 (MSC, 1997-1999)'
_computing_publication_material 'teXsan for Windows version 1.06 (MSC, 1997-1999)'
_computing_structure_refinement 'teXsan for Windows version 1.06 (MSC, 1997-1999)'
_computing_structure_solution
;
SAPI91 (Fan, 1991)
;
_diffrn_ambient_temperature 296.2
_diffrn_measurement_device 'Rigaku RAXIS-RAPID'
_diffrn_orient_matrix_UB_11 -0.06044
_diffrn_orient_matrix_UB_12 0.00332
_diffrn_orient_matrix_UB_13 -0.00367
_diffrn_orient_matrix_UB_21 0.01338
_diffrn_orient_matrix_UB_22 -0.05043
_diffrn_orient_matrix_UB_23 0.01944
_diffrn_orient_matrix_UB_31 0.00487
_diffrn_orient_matrix_UB_32 0.01683
_diffrn_orient_matrix_UB_33 0.07753
_diffrn_radiation_detector 'Imaging Plate'
_diffrn_radiation_monochromator graphite
_diffrn_radiation_source 'Rigaku rotating anode'
_diffrn_radiation_type 'Mo K\a'
_diffrn_radiation_wavelength 0.7107
_diffrn_reflns_av_R_equivalents 0.05675
_diffrn_reflns_av_sigmaI/netI 0.120
_diffrn_reflns_limit_h_max 21
_diffrn_reflns_limit_h_min 0
_diffrn_reflns_limit_k_max 25
_diffrn_reflns_limit_k_min -24
_diffrn_reflns_limit_l_max 16
_diffrn_reflns_limit_l_min -16
_diffrn_reflns_number 15937
_diffrn_reflns_reduction_process 'Lp corrections applied'
_diffrn_reflns_theta_max 27.46
_diffrn_reflns_theta_min 1.09
_diffrn_standards_decay_% 0.00
_diffrn_standards_interval_count 0
_diffrn_standards_number 0
_exptl_absorpt_coefficient_mu 0.170
_exptl_absorpt_correction_T_max 1.243
_exptl_absorpt_correction_T_min 0.869
_exptl_crystal_colour violet
_exptl_crystal_density_diffrn 1.191
_exptl_crystal_description prism
_exptl_crystal_F_000 1488.00
_exptl_crystal_size_max 0.40
_exptl_crystal_size_mid 0.10
_exptl_crystal_size_min 0.10
_refine_diff_density_max 0.59
_refine_diff_density_min -0.41
_refine_ls_extinction_method none
_refine_ls_goodness_of_fit_all 0.438
_refine_ls_goodness_of_fit_ref 0.440
_refine_ls_hydrogen_treatment noref
_refine_ls_matrix_type full
_refine_ls_number_constraints 0
_refine_ls_number_parameters 0
_refine_ls_number_reflns 0
_refine_ls_number_restraints 0
_refine_ls_R_factor_all 0.0750
_refine_ls_R_factor_gt 0.0750
_refine_ls_shift/su_max 0.0000
_refine_ls_shift/su_mean 0.0001
_refine_ls_structure_factor_coef F
_refine_ls_weighting_details unit
_refine_ls_weighting_scheme sigma
_refine_ls_wR_factor_all 0.1240
_refine_ls_wR_factor_ref 0.1240
_reflns_number_gt 0
_reflns_number_total 15937
_reflns_threshold_expression I>3.00\s(I)
_cod_data_source_file ja010673x.cif
_cod_data_source_block '_S2NC-Sapphyrin'
_cod_original_cell_volume 3980.1(4)
_cod_original_sg_symbol_H-M 'P -1 '
_cod_original_formula_sum 'C48 H31 N3 S2 '
_cod_database_code 4115562

loop_
_symmetry_equiv_pos_as_xyz
'   +x,   +y,   +z'
'   -x,   -y,   -z'

loop_
_atom_site_label
_atom_site_fract_x
_atom_site_fract_y
_atom_site_fract_z
_atom_site_U_iso_or_equiv
_atom_site_occupancy
_atom_site_adp_type
_atom_site_calc_flag
S(1) 0.1242(4) 0.2761(4) 0.6510(5) 0.054(2) 1.000 Uani d
S(2) 0.1245(4) 0.1605(3) 0.4669(5) 0.052(2) 1.000 Uani d
S(3) 0.1120(4) 0.1956(3) 0.0141(5) 0.047(2) 1.000 Uani d
S(4) 0.2625(4) 0.1614(3) 0.1906(5) 0.044(2) 1.000 Uani d
N(1) -0.001(1) 0.308(1) 0.362(2) 0.059(7) 1.000 Uani d
N(2) 0.020(1) 0.407(1) 0.659(2) 0.050(7) 1.000 Uani d
N(3) 0.019(1) 0.174(1) 0.273(1) 0.045(6) 1.000 Uani d
N(4) 0.325(1) 0.064(1) -0.026(2) 0.056(7) 1.000 Uani d
N(5) 0.095(1) 0.128(1) -0.185(1) 0.047(6) 1.000 Uani d
N(6) 0.397(1) 0.051(1) 0.190(1) 0.040(6) 1.000 Uani d
C(1) -0.086(1) 0.315(1) 0.311(2) 0.044(7) 1.000 Uani d
C(2) -0.135(1) 0.374(1) 0.360(2) 0.046(8) 1.000 Uani d
C(3) 0.001(1) 0.358(1) 0.441(2) 0.044(7) 1.000 Uani d
C(4) -0.080(1) 0.401(1) 0.445(2) 0.050(8) 1.000 Uani d
C(5) -0.101(1) 0.457(1) 0.527(2) 0.049(8) 1.000 Uani d
C(6) -0.051(2) 0.459(1) 0.628(2) 0.055(9) 1.000 Uani d
C(7) -0.064(2) 0.512(1) 0.718(2) 0.07(1) 1.000 Uani d
C(8) 0.000(2) 0.491(1) 0.798(2) 0.08(1) 1.000 Uani d
C(9) 0.053(2) 0.425(1) 0.758(2) 0.063(9) 1.000 Uani d
C(10) 0.128(2) 0.382(1) 0.814(2) 0.052(8) 1.000 Uani d
C(11) 0.168(1) 0.316(1) 0.771(2) 0.045(8) 1.000 Uani d
C(12) 0.247(2) 0.271(1) 0.808(2) 0.055(8) 1.000 Uani d
C(13) 0.271(2) 0.210(1) 0.744(2) 0.055(8) 1.000 Uani d
C(14) 0.211(1) 0.203(1) 0.653(2) 0.046(8) 1.000 Uani d
C(15) 0.211(1) 0.151(1) 0.569(2) 0.041(7) 1.000 Uani d
C(16) 0.273(1) 0.092(1) 0.543(2) 0.049(8) 1.000 Uani d
C(17) 0.252(2) 0.057(1) 0.446(2) 0.052(8) 1.000 Uani d
C(18) 0.172(1) 0.086(1) 0.390(2) 0.043(7) 1.000 Uani d
C(19) 0.133(1) 0.065(1) 0.290(2) 0.045(8) 1.000 Uani d
C(20) 0.057(2) 0.107(1) 0.235(2) 0.048(8) 1.000 Uani d
C(21) 0.002(2) 0.088(1) 0.140(2) 0.052(8) 1.000 Uani d
C(22) -0.065(2) 0.143(1) 0.123(2) 0.052(8) 1.000 Uani d
C(23) -0.056(1) 0.198(1) 0.208(2) 0.046(8) 1.000 Uani d
C(24) -0.110(1) 0.264(1) 0.229(2) 0.046(8) 1.000 Uani d
C(25) -0.183(2) 0.511(1) 0.503(2) 0.055(9) 1.000 Uani d
C(26) -0.200(2) 0.547(2) 0.409(3) 0.08(1) 1.000 Uani d
C(27) -0.277(2) 0.597(2) 0.385(3) 0.09(1) 1.000 Uani d
C(28) -0.335(2) 0.610(2) 0.452(4) 0.11(2) 1.000 Uani d
C(29) -0.317(2) 0.575(2) 0.541(3) 0.11(1) 1.000 Uani d
C(30) -0.243(2) 0.526(2) 0.569(2) 0.07(1) 1.000 Uani d
C(31) 0.167(2) 0.409(1) 0.921(2) 0.055(9) 1.000 Uani d
C(32) 0.182(2) 0.477(2) 0.935(2) 0.07(1) 1.000 Uani d
C(33) 0.219(2) 0.503(2) 1.036(3) 0.09(1) 1.000 Uani d
C(34) 0.243(2) 0.461(2) 1.118(2) 0.09(1) 1.000 Uani d
C(35) 0.231(2) 0.394(2) 1.106(2) 0.08(1) 1.000 Uani d
C(36) 0.192(2) 0.368(2) 1.008(2) 0.07(1) 1.000 Uani d
C(37) 0.170(1) -0.006(1) 0.240(2) 0.042(8) 1.000 Uani d
C(38) 0.187(2) -0.067(1) 0.294(2) 0.056(9) 1.000 Uani d
C(39) 0.222(2) -0.133(1) 0.249(2) 0.07(1) 1.000 Uani d
C(40) 0.242(2) -0.139(2) 0.150(3) 0.07(1) 1.000 Uani d
C(41) 0.229(2) -0.081(2) 0.093(2) 0.07(1) 1.000 Uani d
C(42) 0.192(2) -0.014(1) 0.139(2) 0.059(9) 1.000 Uani d
C(43) -0.197(1) 0.282(1) 0.169(2) 0.047(8) 1.000 Uani d
C(44) -0.247(2) 0.234(1) 0.157(2) 0.061(9) 1.000 Uani d
C(45) -0.329(2) 0.252(2) 0.103(3) 0.08(1) 1.000 Uani d
C(46) -0.360(2) 0.317(2) 0.062(3) 0.08(1) 1.000 Uani d
C(47) -0.311(2) 0.365(2) 0.072(2) 0.08(1) 1.000 Uani d
C(48) -0.231(2) 0.348(1) 0.125(2) 0.062(9) 1.000 Uani d
C(49) 0.361(1) -0.011(1) -0.029(2) 0.037(7) 1.000 Uani d
C(50) 0.314(1) -0.039(1) -0.119(2) 0.040(7) 1.000 Uani d
C(51) 0.260(1) 0.080(1) -0.105(2) 0.026(6) 1.000 Uani d
C(52) 0.251(1) 0.017(1) -0.164(2) 0.040(7) 1.000 Uani d
C(53) 0.182(1) 0.015(1) -0.249(2) 0.045(8) 1.000 Uani d
C(54) 0.109(1) 0.071(1) -0.261(2) 0.042(7) 1.000 Uani d
C(55) 0.037(1) 0.081(1) -0.345(2) 0.046(8) 1.000 Uani d
C(56) -0.019(1) 0.142(1) -0.318(2) 0.055(8) 1.000 Uani d
C(57) 0.020(1) 0.171(1) -0.217(2) 0.048(8) 1.000 Uani d
C(58) -0.016(1) 0.232(1) -0.155(2) 0.052(8) 1.000 Uani d
C(59) 0.021(1) 0.250(1) -0.052(2) 0.043(7) 1.000 Uani d
C(60) -0.003(1) 0.311(1) 0.019(2) 0.053(8) 1.000 Uani d
C(61) 0.047(1) 0.313(1) 0.116(2) 0.047(8) 1.000 Uani d
C(62) 0.115(1) 0.254(1) 0.129(2) 0.040(7) 1.000 Uani d
C(63) 0.184(1) 0.238(1) 0.211(2) 0.041(7) 1.000 Uani d
C(64) 0.207(1) 0.273(1) 0.311(2) 0.050(8) 1.000 Uani d
C(65) 0.283(1) 0.241(1) 0.366(2) 0.047(8) 1.000 Uani d
C(66) 0.327(1) 0.178(1) 0.313(2) 0.037(7) 1.000 Uani d
C(67) 0.405(1) 0.135(1) 0.345(2) 0.042(7) 1.000 Uani d
C(68) 0.440(1) 0.072(1) 0.285(2) 0.041(7) 1.000 Uani d
C(69) 0.522(1) 0.026(1) 0.305(2) 0.046(8) 1.000 Uani d
C(70) 0.527(1) -0.026(1) 0.223(2) 0.047(8) 1.000 Uani d
C(71) 0.448(1) -0.009(1) 0.150(2) 0.040(7) 1.000 Uani d
C(72) 0.426(1) -0.043(1) 0.050(2) 0.037(7) 1.000 Uani d
C(73) 0.186(1) -0.051(1) -0.323(2) 0.035(7) 1.000 Uani d
C(74) 0.260(1) -0.080(1) -0.363(2) 0.051(8) 1.000 Uani d
C(75) 0.270(2) -0.142(2) -0.428(2) 0.07(1) 1.000 Uani d
C(76) 0.205(2) -0.176(1) -0.454(2) 0.07(1) 1.000 Uani d
C(77) 0.130(2) -0.147(2) -0.418(2) 0.061(9) 1.000 Uani d
C(78) 0.122(1) -0.085(1) -0.351(2) 0.045(8) 1.000 Uani d
C(79) -0.100(1) 0.277(1) -0.203(2) 0.045(8) 1.000 Uani d
C(80) -0.111(2) 0.304(1) -0.302(2) 0.057(9) 1.000 Uani d
C(81) -0.190(2) 0.342(1) -0.348(2) 0.066(9) 1.000 Uani d
C(82) -0.257(2) 0.354(1) -0.293(3) 0.07(1) 1.000 Uani d
C(83) -0.246(2) 0.329(1) -0.196(2) 0.07(1) 1.000 Uani d
C(84) -0.168(2) 0.291(1) -0.149(2) 0.052(8) 1.000 Uani d
C(85) 0.459(1) 0.159(1) 0.444(2) 0.050(8) 1.000 Uani d
C(86) 0.480(2) 0.224(1) 0.452(2) 0.061(9) 1.000 Uani d
C(87) 0.532(2) 0.244(2) 0.542(3) 0.07(1) 1.000 Uani d
C(88) 0.564(2) 0.200(2) 0.622(2) 0.08(1) 1.000 Uani d
C(89) 0.547(2) 0.134(2) 0.615(2) 0.08(1) 1.000 Uani d
C(90) 0.494(2) 0.113(2) 0.526(2) 0.06(1) 1.000 Uani d
C(91) 0.474(1) -0.118(1) 0.024(2) 0.042(7) 1.000 Uani d
C(92) 0.493(1) -0.168(1) 0.098(2) 0.050(8) 1.000 Uani d
C(93) 0.538(2) -0.237(1) 0.075(2) 0.060(9) 1.000 Uani d
C(94) 0.562(2) -0.256(1) -0.024(3) 0.063(9) 1.000 Uani d
C(95) 0.543(2) -0.207(2) -0.098(2) 0.059(9) 1.000 Uani d
C(96) 0.498(1) -0.138(1) -0.076(2) 0.045(8) 1.000 Uani d
H(1) 0.0451 0.2738 0.3418 0.071 1.000 Uiso c
H(2) -0.1929 0.3931 0.3411 0.056 1.000 Uiso c
H(3) 0.0499 0.3648 0.4884 0.053 1.000 Uiso c
H(4) -0.1082 0.5536 0.7203 0.089 1.000 Uiso c
H(5) 0.0090 0.5142 0.8673 0.093 1.000 Uiso c
H(6) 0.2818 0.2832 0.8723 0.066 1.000 Uiso c
H(7) 0.3228 0.1765 0.7601 0.066 1.000 Uiso c
H(8) 0.3252 0.0781 0.5880 0.059 1.000 Uiso c
H(9) 0.2889 0.0159 0.4189 0.063 1.000 Uiso c
H(10) 0.0112 0.0443 0.0969 0.063 1.000 Uiso c
H(11) -0.1112 0.1453 0.0661 0.063 1.000 Uiso c
H(12) -0.1610 0.5372 0.3613 0.091 1.000 Uiso c
H(13) -0.2885 0.6217 0.3224 0.108 1.000 Uiso c
H(14) -0.3863 0.6429 0.4348 0.127 1.000 Uiso c
H(15) -0.3573 0.5852 0.5875 0.127 1.000 Uiso c
H(16) -0.2329 0.5019 0.6324 0.089 1.000 Uiso c
H(17) 0.1662 0.5069 0.8766 0.087 1.000 Uiso c
H(18) 0.2275 0.5495 1.0454 0.111 1.000 Uiso c
H(19) 0.2693 0.4781 1.1852 0.103 1.000 Uiso c
H(20) 0.2492 0.3645 1.1644 0.092 1.000 Uiso c
H(21) 0.1820 0.3219 1.0017 0.080 1.000 Uiso c
H(22) 0.1733 -0.0626 0.3637 0.067 1.000 Uiso c
H(23) 0.2321 -0.1747 0.2870 0.079 1.000 Uiso c
H(24) 0.2669 -0.1843 0.1202 0.081 1.000 Uiso c
H(25) 0.2437 -0.0854 0.0240 0.086 1.000 Uiso c
H(26) 0.1819 0.0273 0.1000 0.071 1.000 Uiso c
H(27) -0.2254 0.1891 0.1860 0.073 1.000 Uiso c
H(28) -0.3623 0.2182 0.0939 0.094 1.000 Uiso c
H(29) -0.4163 0.3300 0.0271 0.098 1.000 Uiso c
H(30) -0.3331 0.4092 0.0410 0.091 1.000 Uiso c
H(31) -0.1972 0.3811 0.1316 0.074 1.000 Uiso c
H(32) 0.3450 0.0977 0.0256 0.067 1.000 Uiso c
H(33) 0.3237 -0.0875 -0.1454 0.049 1.000 Uiso c
H(34) 0.2270 0.1269 -0.1180 0.032 1.000 Uiso c
H(35) 0.0300 0.0512 -0.4089 0.055 1.000 Uiso c
H(36) -0.0721 0.1605 -0.3573 0.066 1.000 Uiso c
H(37) -0.0508 0.3481 -0.0007 0.064 1.000 Uiso c
H(38) 0.0369 0.3508 0.1697 0.057 1.000 Uiso c
H(39) 0.1720 0.3148 0.3383 0.060 1.000 Uiso c
H(40) 0.3050 0.2590 0.4349 0.057 1.000 Uiso c
H(41) 0.5651 0.0306 0.3635 0.055 1.000 Uiso c
H(42) 0.5730 -0.0649 0.2147 0.056 1.000 Uiso c
H(43) 0.3039 -0.0565 -0.3455 0.061 1.000 Uiso c
H(44) 0.3211 -0.1617 -0.4534 0.085 1.000 Uiso c
H(45) 0.2124 -0.2195 -0.4979 0.087 1.000 Uiso c
H(46) 0.0852 -0.1703 -0.4380 0.073 1.000 Uiso c
H(47) 0.0713 -0.0653 -0.3236 0.054 1.000 Uiso c
H(48) -0.0645 0.2973 -0.3380 0.069 1.000 Uiso c
H(49) -0.1976 0.3599 -0.4168 0.079 1.000 Uiso c
H(50) -0.3103 0.3801 -0.3250 0.086 1.000 Uiso c
H(51) -0.2913 0.3371 -0.1588 0.079 1.000 Uiso c
H(52) -0.1608 0.2748 -0.0800 0.062 1.000 Uiso c
H(53) 0.4580 0.2556 0.3962 0.073 1.000 Uiso c
H(54) 0.5459 0.2889 0.5478 0.088 1.000 Uiso c
H(55) 0.5986 0.2145 0.6845 0.095 1.000 Uiso c
H(56) 0.5710 0.1029 0.6711 0.093 1.000 Uiso c
H(57) 0.4810 0.0676 0.5215 0.078 1.000 Uiso c
H(58) 0.4762 -0.1559 0.1659 0.061 1.000 Uiso c
H(59) 0.5513 -0.2715 0.1269 0.072 1.000 Uiso c
H(60) 0.5914 -0.3030 -0.0401 0.075 1.000 Uiso c
H(61) 0.5608 -0.2195 -0.1658 0.071 1.000 Uiso c
H(62) 0.4835 -0.1042 -0.1286 0.054 1.000 Uiso c

loop_
_atom_site_aniso_label
_atom_site_aniso_U_11
_atom_site_aniso_U_22
_atom_site_aniso_U_33
_atom_site_aniso_U_12
_atom_site_aniso_U_13
_atom_site_aniso_U_23
S(1) 0.042(4) 0.051(4) 0.054(4) -0.002(3) -0.005(3) -0.013(3)
S(2) 0.041(4) 0.049(4) 0.051(4) 0.001(3) -0.002(3) -0.013(3)
S(3) 0.042(4) 0.046(4) 0.042(4) -0.003(3) -0.005(3) -0.004(3)
S(4) 0.036(4) 0.045(4) 0.044(4) -0.007(3) -0.001(3) -0.006(3)
N(1) 0.05(1) 0.06(1) 0.07(2) -0.01(1) 0.01(1) -0.00(1)
N(2) 0.04(1) 0.05(1) 0.05(1) -0.01(1) -0.00(1) -0.01(1)
N(3) 0.05(1) 0.04(1) 0.04(1) -0.01(1) 0.00(1) -0.01(1)
N(4) 0.05(1) 0.07(2) 0.06(1) -0.02(1) 0.01(1) -0.01(1)
N(5) 0.05(1) 0.04(1) 0.04(1) -0.00(1) -0.01(1) 0.00(1)
N(6) 0.03(1) 0.05(1) 0.04(1) -0.007(9) -0.002(9) 0.01(1)
C(1) 0.03(1) 0.05(2) 0.05(2) -0.01(1) -0.00(1) 0.00(1)
C(2) 0.04(1) 0.06(2) 0.04(1) -0.01(1) -0.01(1) 0.01(1)
C(3) 0.04(1) 0.04(1) 0.04(1) -0.01(1) -0.01(1) 0.00(1)
C(4) 0.05(2) 0.04(2) 0.05(2) -0.00(1) 0.01(1) -0.00(1)
C(5) 0.05(2) 0.05(2) 0.05(2) -0.01(1) 0.00(1) -0.00(1)
C(6) 0.07(2) 0.05(2) 0.05(2) -0.02(1) 0.01(1) -0.01(1)
C(7) 0.08(2) 0.05(2) 0.06(2) 0.00(2) -0.01(2) -0.03(2)
C(8) 0.10(2) 0.04(2) 0.06(2) -0.00(2) -0.00(2) -0.03(1)
C(9) 0.07(2) 0.05(2) 0.06(2) -0.02(2) -0.01(2) -0.02(1)
C(10) 0.06(2) 0.05(2) 0.04(2) -0.03(1) -0.01(1) 0.00(1)
C(11) 0.05(2) 0.04(1) 0.05(2) -0.02(1) -0.00(1) -0.01(1)
C(12) 0.05(2) 0.05(2) 0.05(2) -0.01(1) -0.01(1) 0.01(1)
C(13) 0.06(2) 0.05(2) 0.05(2) -0.01(1) -0.01(1) 0.00(1)
C(14) 0.05(2) 0.04(1) 0.05(2) -0.00(1) 0.00(1) 0.00(1)
C(15) 0.03(1) 0.05(1) 0.04(1) -0.01(1) -0.01(1) 0.00(1)
C(16) 0.03(1) 0.05(2) 0.06(2) -0.01(1) -0.00(1) 0.01(1)
C(17) 0.05(2) 0.04(2) 0.05(2) -0.00(1) 0.00(1) -0.01(1)
C(18) 0.03(1) 0.05(2) 0.05(2) -0.01(1) 0.01(1) -0.01(1)
C(19) 0.05(2) 0.03(1) 0.05(2) -0.01(1) 0.01(1) 0.00(1)
C(20) 0.06(2) 0.04(2) 0.05(2) -0.01(1) 0.00(1) 0.00(1)
C(21) 0.05(2) 0.05(2) 0.05(2) -0.01(1) -0.00(1) -0.01(1)
C(22) 0.06(2) 0.06(2) 0.04(1) -0.02(1) -0.01(1) 0.00(1)
C(23) 0.04(2) 0.06(2) 0.04(1) -0.02(1) -0.01(1) 0.01(1)
C(24) 0.05(2) 0.05(2) 0.05(2) -0.02(1) 0.01(1) 0.00(1)
C(25) 0.05(2) 0.04(2) 0.07(2) -0.01(1) 0.01(1) -0.02(1)
C(26) 0.08(2) 0.07(2) 0.08(2) -0.01(2) -0.00(2) 0.01(2)
C(27) 0.08(3) 0.07(2) 0.11(3) -0.00(2) -0.01(2) 0.03(2)
C(28) 0.06(2) 0.07(3) 0.15(4) 0.02(2) -0.02(3) -0.02(3)
C(29) 0.07(2) 0.09(3) 0.12(3) 0.03(2) 0.01(2) -0.02(2)
C(30) 0.06(2) 0.08(2) 0.07(2) -0.01(2) 0.02(2) -0.00(2)
C(31) 0.06(2) 0.05(2) 0.05(2) -0.02(1) 0.01(1) -0.01(1)
C(32) 0.10(3) 0.06(2) 0.06(2) -0.04(2) -0.00(2) 0.01(2)
C(33) 0.13(3) 0.07(2) 0.08(2) -0.05(2) -0.00(2) -0.03(2)
C(34) 0.11(3) 0.10(3) 0.05(2) -0.04(2) -0.01(2) -0.00(2)
C(35) 0.10(3) 0.09(2) 0.05(2) -0.04(2) 0.01(2) 0.01(2)
C(36) 0.09(2) 0.07(2) 0.04(2) -0.03(2) 0.02(2) -0.01(2)
C(37) 0.04(1) 0.06(2) 0.04(1) -0.02(1) 0.01(1) 0.00(1)
C(38) 0.07(2) 0.05(2) 0.05(2) -0.01(1) 0.02(1) -0.00(1)
C(39) 0.06(2) 0.05(2) 0.08(2) -0.00(1) 0.01(2) -0.01(2)
C(40) 0.06(2) 0.05(2) 0.09(2) -0.01(2) 0.02(2) -0.02(2)
C(41) 0.09(2) 0.07(2) 0.06(2) -0.04(2) 0.04(2) -0.04(2)
C(42) 0.07(2) 0.05(2) 0.06(2) -0.02(1) 0.02(2) 0.01(1)
C(43) 0.04(1) 0.06(2) 0.04(1) -0.02(1) 0.01(1) -0.00(1)
C(44) 0.05(2) 0.07(2) 0.06(2) -0.02(1) -0.00(1) 0.01(1)
C(45) 0.07(2) 0.07(2) 0.10(3) -0.04(2) -0.00(2) 0.01(2)
C(46) 0.04(2) 0.09(2) 0.10(3) -0.02(2) -0.03(2) 0.01(2)
C(47) 0.05(2) 0.07(2) 0.09(2) -0.01(2) -0.02(2) 0.03(2)
C(48) 0.06(2) 0.06(2) 0.07(2) -0.02(1) 0.00(2) 0.02(2)
C(49) 0.03(1) 0.03(1) 0.05(1) -0.01(1) 0.02(1) -0.01(1)
C(50) 0.04(1) 0.04(1) 0.04(1) -0.01(1) 0.01(1) -0.01(1)
C(51) 0.02(1) 0.02(1) 0.03(1) -0.002(9) 0.00(1) 0.00(1)
C(52) 0.02(1) 0.06(2) 0.03(1) -0.00(1) -0.01(1) 0.01(1)
C(53) 0.05(2) 0.04(1) 0.05(2) -0.01(1) 0.01(1) 0.00(1)
C(54) 0.04(1) 0.04(1) 0.04(1) -0.01(1) 0.00(1) 0.00(1)
C(55) 0.04(1) 0.05(2) 0.04(1) -0.01(1) -0.01(1) 0.00(1)
C(56) 0.04(2) 0.06(2) 0.05(2) 0.00(1) 0.00(1) 0.00(1)
C(57) 0.04(2) 0.05(2) 0.04(1) -0.01(1) -0.01(1) -0.00(1)
C(58) 0.04(2) 0.05(2) 0.06(2) -0.01(1) 0.00(1) -0.01(1)
C(59) 0.03(1) 0.04(1) 0.05(2) 0.00(1) 0.00(1) -0.00(1)
C(60) 0.04(2) 0.04(2) 0.07(2) 0.00(1) 0.00(1) 0.00(1)
C(61) 0.03(1) 0.06(2) 0.04(2) -0.01(1) 0.00(1) -0.00(1)
C(62) 0.03(1) 0.04(1) 0.04(1) -0.01(1) -0.00(1) -0.01(1)
C(63) 0.04(1) 0.04(1) 0.05(2) -0.02(1) 0.01(1) -0.00(1)
C(64) 0.05(2) 0.06(2) 0.05(2) -0.02(1) 0.03(1) -0.02(1)
C(65) 0.03(1) 0.06(2) 0.04(1) -0.01(1) -0.01(1) -0.01(1)
C(66) 0.04(1) 0.04(1) 0.03(1) -0.02(1) -0.00(1) -0.00(1)
C(67) 0.03(1) 0.05(2) 0.04(1) -0.02(1) -0.00(1) 0.00(1)
C(68) 0.04(1) 0.05(2) 0.03(1) -0.01(1) -0.00(1) -0.00(1)
C(69) 0.04(2) 0.06(2) 0.04(1) -0.01(1) 0.00(1) 0.00(1)
C(70) 0.03(1) 0.05(2) 0.05(2) -0.00(1) 0.00(1) 0.01(1)
C(71) 0.03(1) 0.05(2) 0.04(1) -0.00(1) 0.00(1) 0.01(1)
C(72) 0.03(1) 0.05(1) 0.03(1) -0.01(1) 0.00(1) 0.01(1)
C(73) 0.03(1) 0.05(1) 0.03(1) -0.01(1) 0.01(1) 0.00(1)
C(74) 0.04(2) 0.06(2) 0.05(2) -0.02(1) 0.01(1) -0.00(1)
C(75) 0.05(2) 0.09(2) 0.06(2) 0.00(2) 0.00(1) -0.00(2)
C(76) 0.08(2) 0.05(2) 0.06(2) 0.01(2) -0.01(2) -0.02(1)
C(77) 0.06(2) 0.07(2) 0.04(2) -0.03(2) -0.03(1) 0.01(1)
C(78) 0.05(2) 0.06(2) 0.03(1) -0.02(1) 0.01(1) -0.01(1)
C(79) 0.04(1) 0.04(2) 0.05(2) -0.01(1) -0.00(1) -0.01(1)
C(80) 0.06(2) 0.06(2) 0.06(2) -0.01(1) 0.01(1) 0.00(1)
C(81) 0.07(2) 0.05(2) 0.06(2) 0.00(1) -0.02(2) 0.00(1)
C(82) 0.05(2) 0.05(2) 0.08(2) 0.01(1) -0.03(2) -0.00(2)
C(83) 0.05(2) 0.06(2) 0.07(2) -0.01(1) 0.00(2) -0.02(2)
C(84) 0.05(2) 0.05(2) 0.05(2) -0.01(1) -0.00(1) -0.01(1)
C(85) 0.03(1) 0.07(2) 0.04(2) -0.01(1) 0.01(1) -0.01(1)
C(86) 0.05(2) 0.06(2) 0.06(2) -0.02(1) -0.00(1) -0.01(2)
C(87) 0.05(2) 0.07(2) 0.09(2) -0.01(2) 0.01(2) -0.02(2)
C(88) 0.06(2) 0.10(3) 0.06(2) -0.02(2) -0.01(2) -0.03(2)
C(89) 0.07(2) 0.10(3) 0.04(2) -0.00(2) 0.00(2) 0.00(2)
C(90) 0.07(2) 0.08(2) 0.04(2) -0.02(2) 0.00(1) -0.00(2)
C(91) 0.03(1) 0.05(2) 0.04(2) -0.01(1) 0.00(1) -0.00(1)
C(92) 0.04(2) 0.05(2) 0.04(2) -0.01(1) -0.01(1) 0.00(1)
C(93) 0.06(2) 0.05(2) 0.06(2) -0.01(1) -0.01(1) 0.02(2)
C(94) 0.04(2) 0.05(2) 0.08(2) 0.00(1) -0.01(2) -0.01(2)
C(95) 0.04(2) 0.07(2) 0.07(2) -0.01(1) 0.02(1) -0.01(2)
C(96) 0.04(1) 0.05(2) 0.06(2) -0.01(1) 0.02(1) 0.00(1)

loop_
_atom_type_symbol
_atom_type_oxidation_number
_atom_type_number_in_cell
_atom_type_scat_dispersion_real
_atom_type_scat_dispersion_imag
_atom_type_scat_source
S 0 8 0.110 0.124
;International Tables for Crystallography
(1992, Vol. C, Table 6.1.1.2)
;
N 0 12 0.004 0.003
;International Tables for Crystallography
(1992, Vol. C, Table 6.1.1.2)
;
C 0 192 0.002 0.002
;International Tables for Crystallography
(1992, Vol. C, Table 6.1.1.2)
;
H 0 124 0.000 0.000
;International Tables for Crystallography
(1992, Vol. C, Table 6.1.1.2)
;

loop_
_geom_angle_atom_site_label_1
_geom_angle_atom_site_label_2
_geom_angle_atom_site_label_3
_geom_angle
_geom_angle_publ_flag
C(11) S(1) C(14) 92.5(7) ?
C(15) S(2) C(18) 92.5(7) ?
C(59) S(3) C(62) 93.5(7) ?
C(63) S(4) C(66) 93.7(7) ?
C(1) N(1) C(3) 109(1) ?
C(1) N(1) H(1) 125.7 no
C(3) N(1) H(1) 125.7 no
C(6) N(2) C(9) 108(1) ?
C(20) N(3) C(23) 109(1) ?
C(49) N(4) C(51) 112(1) ?
C(49) N(4) H(32) 124.1 no
C(51) N(4) H(32) 124.1 no
C(54) N(5) C(57) 109(1) ?
C(68) N(6) C(71) 107(1) ?
N(1) C(1) C(2) 108(1) ?
N(1) C(1) C(24) 122(1) ?
C(2) C(1) C(24) 130(1) ?
C(1) C(2) C(4) 106(1) ?
C(1) C(2) H(2) 126.8 no
C(4) C(2) H(2) 126.8 no
N(1) C(3) C(4) 110(1) ?
N(1) C(3) H(3) 125.0 no
C(4) C(3) H(3) 125.1 no
C(2) C(4) C(3) 107(1) ?
C(2) C(4) C(5) 128(2) ?
C(3) C(4) C(5) 124(1) ?
C(4) C(5) C(6) 123(2) ?
C(4) C(5) C(25) 117(1) ?
C(6) C(5) C(25) 120(2) ?
N(2) C(6) C(5) 123(2) ?
N(2) C(6) C(7) 108(1) ?
C(5) C(6) C(7) 129(2) ?
C(6) C(7) C(8) 106(2) ?
C(6) C(7) H(4) 126.9 no
C(8) C(7) H(4) 126.9 no
C(7) C(8) C(9) 108(2) ?
C(7) C(8) H(5) 126.1 no
C(9) C(8) H(5) 126.1 no
N(2) C(9) C(8) 109(2) ?
N(2) C(9) C(10) 122(2) ?
C(8) C(9) C(10) 128(2) ?
C(9) C(10) C(11) 123(1) ?
C(9) C(10) C(31) 119(2) ?
C(11) C(10) C(31) 118(1) ?
S(1) C(11) C(10) 122(1) ?
S(1) C(11) C(12) 109(1) ?
C(10) C(11) C(12) 130(1) ?
C(11) C(12) C(13) 115(1) ?
C(11) C(12) H(6) 122.3 no
C(13) C(12) H(6) 122.3 no
C(12) C(13) C(14) 113(2) ?
C(12) C(13) H(7) 123.5 no
C(14) C(13) H(7) 123.5 no
S(1) C(14) C(13) 110(1) ?
S(1) C(14) C(15) 118(1) ?
C(13) C(14) C(15) 131(2) ?
S(2) C(15) C(14) 118(1) ?
S(2) C(15) C(16) 110(1) ?
C(14) C(15) C(16) 132(1) ?
C(15) C(16) C(17) 115(1) ?
C(15) C(16) H(8) 122.7 no
C(17) C(16) H(8) 122.7 no
C(16) C(17) C(18) 114(1) ?
C(16) C(17) H(9) 122.9 no
C(18) C(17) H(9) 122.9 no
S(2) C(18) C(17) 109(1) ?
S(2) C(18) C(19) 121(1) ?
C(17) C(18) C(19) 130(1) ?
C(18) C(19) C(20) 124(1) ?
C(18) C(19) C(37) 118(1) ?
C(20) C(19) C(37) 119(1) ?
N(3) C(20) C(19) 122(1) ?
N(3) C(20) C(21) 107(1) ?
C(19) C(20) C(21) 130(1) ?
C(20) C(21) C(22) 108(1) ?
C(20) C(21) H(10) 126.0 no
C(22) C(21) H(10) 126.0 no
C(21) C(22) C(23) 108(1) ?
C(21) C(22) H(11) 126.1 no
C(23) C(22) H(11) 126.1 no
N(3) C(23) C(22) 108(1) ?
N(3) C(23) C(24) 123(1) ?
C(22) C(23) C(24) 130(1) ?
C(1) C(24) C(23) 121(1) ?
C(1) C(24) C(43) 118(1) ?
C(23) C(24) C(43) 121(1) ?
C(5) C(25) C(26) 119(2) ?
C(5) C(25) C(30) 122(2) ?
C(26) C(25) C(30) 119(2) ?
C(25) C(26) C(27) 119(2) ?
C(25) C(26) H(12) 120.5 no
C(27) C(26) H(12) 120.5 no
C(26) C(27) C(28) 121(2) ?
C(26) C(27) H(13) 119.5 no
C(28) C(27) H(13) 119.5 no
C(27) C(28) C(29) 120(2) ?
C(27) C(28) H(14) 120.4 no
C(29) C(28) H(14) 120.0 no
C(28) C(29) C(30) 122(2) ?
C(28) C(29) H(15) 119.2 no
C(30) C(29) H(15) 119.0 no
C(25) C(30) C(29) 120(2) ?
C(25) C(30) H(16) 120.0 no
C(29) C(30) H(16) 120.0 no
C(10) C(31) C(32) 121(2) ?
C(10) C(31) C(36) 122(2) ?
C(32) C(31) C(36) 118(2) ?
C(31) C(32) C(33) 120(2) ?
C(31) C(32) H(17) 120.0 no
C(33) C(32) H(17) 120.0 no
C(32) C(33) C(34) 121(2) ?
C(32) C(33) H(18) 119.7 no
C(34) C(33) H(18) 119.7 no
C(33) C(34) C(35) 120(2) ?
C(33) C(34) H(19) 119.8 no
C(35) C(34) H(19) 119.7 no
C(34) C(35) C(36) 120(2) ?
C(34) C(35) H(20) 119.8 no
C(36) C(35) H(20) 119.8 no
C(31) C(36) C(35) 121(2) ?
C(31) C(36) H(21) 119.6 no
C(35) C(36) H(21) 119.5 no
C(19) C(37) C(38) 120(1) ?
C(19) C(37) C(42) 122(2) ?
C(38) C(37) C(42) 117(2) ?
C(37) C(38) C(39) 122(2) ?
C(37) C(38) H(22) 119.2 no
C(39) C(38) H(22) 119.2 no
C(38) C(39) C(40) 119(2) ?
C(38) C(39) H(23) 120.5 no
C(40) C(39) H(23) 120.5 no
C(39) C(40) C(41) 122(2) ?
C(39) C(40) H(24) 118.7 no
C(41) C(40) H(24) 118.8 no
C(40) C(41) C(42) 118(2) ?
C(40) C(41) H(25) 121.0 no
C(42) C(41) H(25) 121.1 no
C(37) C(42) C(41) 122(2) ?
C(37) C(42) H(26) 119.1 no
C(41) C(42) H(26) 119.2 no
C(24) C(43) C(44) 120(2) ?
C(24) C(43) C(48) 121(2) ?
C(44) C(43) C(48) 118(2) ?
C(43) C(44) C(45) 121(2) ?
C(43) C(44) H(27) 119.7 no
C(45) C(44) H(27) 119.6 no
C(44) C(45) C(46) 119(2) ?
C(44) C(45) H(28) 120.3 no
C(46) C(45) H(28) 120.4 no
C(45) C(46) C(47) 121(2) ?
C(45) C(46) H(29) 119.6 no
C(47) C(46) H(29) 119.7 no
C(46) C(47) C(48) 120(2) ?
C(46) C(47) H(30) 119.8 no
C(48) C(47) H(30) 119.9 no
C(43) C(48) C(47) 121(2) ?
C(43) C(48) H(31) 119.7 no
C(47) C(48) H(31) 119.6 no
N(4) C(49) C(50) 104(1) ?
N(4) C(49) C(72) 124(1) ?
C(50) C(49) C(72) 132(1) ?
C(49) C(50) C(52) 109(1) ?
C(49) C(50) H(33) 125.7 no
C(52) C(50) H(33) 125.8 no
N(4) C(51) C(52) 108(1) ?
N(4) C(51) H(34) 126.2 no
C(52) C(51) H(34) 126.2 no
C(50) C(52) C(51) 108(1) ?
C(50) C(52) C(53) 130(2) ?
C(51) C(52) C(53) 122(1) ?
C(52) C(53) C(54) 123(1) ?
C(52) C(53) C(73) 118(1) ?
C(54) C(53) C(73) 120(1) ?
N(5) C(54) C(53) 123(1) ?
N(5) C(54) C(55) 107(1) ?
C(53) C(54) C(55) 130(1) ?
C(54) C(55) C(56) 108(1) ?
C(54) C(55) H(35) 125.8 no
C(56) C(55) H(35) 125.9 no
C(55) C(56) C(57) 107(1) ?
C(55) C(56) H(36) 126.7 no
C(57) C(56) H(36) 126.6 no
N(5) C(57) C(56) 109(1) ?
N(5) C(57) C(58) 123(1) ?
C(56) C(57) C(58) 127(1) ?
C(57) C(58) C(59) 122(1) ?
C(57) C(58) C(79) 117(1) ?
C(59) C(58) C(79) 120(1) ?
S(3) C(59) C(58) 123(1) ?
S(3) C(59) C(60) 107(1) ?
C(58) C(59) C(60) 130(1) ?
C(59) C(60) C(61) 116(1) ?
C(59) C(60) H(37) 122.0 no
C(61) C(60) H(37) 122.0 no
C(60) C(61) C(62) 113(1) ?
C(60) C(61) H(38) 123.3 no
C(62) C(61) H(38) 123.4 no
S(3) C(62) C(61) 110(1) ?
S(3) C(62) C(63) 118(1) ?
C(61) C(62) C(63) 132(1) ?
S(4) C(63) C(62) 118(1) ?
S(4) C(63) C(64) 109(1) ?
C(62) C(63) C(64) 133(1) ?
C(63) C(64) C(65) 114(1) ?
C(63) C(64) H(39) 122.8 no
C(65) C(64) H(39) 122.8 no
C(64) C(65) C(66) 115(1) ?
C(64) C(65) H(40) 122.4 no
C(66) C(65) H(40) 122.4 no
S(4) C(66) C(65) 107(1) ?
S(4) C(66) C(67) 123(1) ?
C(65) C(66) C(67) 129(1) ?
C(66) C(67) C(68) 123(1) ?
C(66) C(67) C(85) 119(1) ?
C(68) C(67) C(85) 118(1) ?
N(6) C(68) C(67) 121(1) ?
N(6) C(68) C(69) 110(1) ?
C(67) C(68) C(69) 129(1) ?
C(68) C(69) C(70) 107(1) ?
C(68) C(69) H(41) 126.5 no
C(70) C(69) H(41) 126.5 no
C(69) C(70) C(71) 106(1) ?
C(69) C(70) H(42) 126.8 no
C(71) C(70) H(42) 126.9 no
N(6) C(71) C(70) 110(1) ?
N(6) C(71) C(72) 123(1) ?
C(70) C(71) C(72) 127(1) ?
C(49) C(72) C(71) 122(1) ?
C(49) C(72) C(91) 118(1) ?
C(71) C(72) C(91) 119(1) ?
C(53) C(73) C(74) 119(1) ?
C(53) C(73) C(78) 123(1) ?
C(74) C(73) C(78) 119(1) ?
C(73) C(74) C(75) 122(2) ?
C(73) C(74) H(43) 118.9 no
C(75) C(74) H(43) 119.0 no
C(74) C(75) C(76) 119(2) ?
C(74) C(75) H(44) 120.7 no
C(76) C(75) H(44) 120.7 no
C(75) C(76) C(77) 121(2) ?
C(75) C(76) H(45) 119.3 no
C(77) C(76) H(45) 119.3 no
C(76) C(77) C(78) 119(2) ?
C(76) C(77) H(46) 120.7 no
C(78) C(77) H(46) 120.7 no
C(73) C(78) C(77) 121(2) ?
C(73) C(78) H(47) 119.7 no
C(77) C(78) H(47) 119.6 no
C(58) C(79) C(80) 120(2) ?
C(58) C(79) C(84) 121(2) ?
C(80) C(79) C(84) 119(2) ?
C(79) C(80) C(81) 119(2) ?
C(79) C(80) H(48) 120.4 no
C(81) C(80) H(48) 120.5 no
C(80) C(81) C(82) 120(2) ?
C(80) C(81) H(49) 119.8 no
C(82) C(81) H(49) 120.0 no
C(81) C(82) C(83) 120(2) ?
C(81) C(82) H(50) 119.8 no
C(83) C(82) H(50) 120.0 no
C(82) C(83) C(84) 120(2) ?
C(82) C(83) H(51) 119.9 no
C(84) C(83) H(51) 119.8 no
C(79) C(84) C(83) 121(2) ?
C(79) C(84) H(52) 119.6 no
C(83) C(84) H(52) 119.6 no
C(67) C(85) C(86) 120(2) ?
C(67) C(85) C(90) 121(2) ?
C(86) C(85) C(90) 119(2) ?
C(85) C(86) C(87) 120(2) ?
C(85) C(86) H(53) 119.9 no
C(87) C(86) H(53) 120.0 no
C(86) C(87) C(88) 120(2) ?
C(86) C(87) H(54) 119.8 no
C(88) C(87) H(54) 119.8 no
C(87) C(88) C(89) 121(2) ?
C(87) C(88) H(55) 119.5 no
C(89) C(88) H(55) 119.5 no
C(88) C(89) C(90) 120(2) ?
C(88) C(89) H(56) 120.0 no
C(90) C(89) H(56) 120.1 no
C(85) C(90) C(89) 120(2) ?
C(85) C(90) H(57) 120.1 no
C(89) C(90) H(57) 120.1 no
C(72) C(91) C(92) 121(1) ?
C(72) C(91) C(96) 121(2) ?
C(92) C(91) C(96) 119(2) ?
C(91) C(92) C(93) 121(2) ?
C(91) C(92) H(58) 119.6 no
C(93) C(92) H(58) 119.6 no
C(92) C(93) C(94) 120(2) ?
C(92) C(93) H(59) 120.2 no
C(94) C(93) H(59) 120.2 no
C(93) C(94) C(95) 121(2) ?
C(93) C(94) H(60) 119.6 no
C(95) C(94) H(60) 119.7 no
C(94) C(95) C(96) 120(2) ?
C(94) C(95) H(61) 120.1 no
C(96) C(95) H(61) 120.1 no
C(91) C(96) C(95) 121(2) ?
C(91) C(96) H(62) 119.8 no
C(95) C(96) H(62) 119.7 no

loop_
_geom_bond_atom_site_label_1
_geom_bond_atom_site_label_2
_geom_bond_distance
_geom_bond_publ_flag
S(1) C(11) 1.75(1) ?
S(1) C(14) 1.76(2) ?
S(2) C(15) 1.75(1) ?
S(2) C(18) 1.75(1) ?
S(3) C(59) 1.75(1) ?
S(3) C(62) 1.74(1) ?
S(4) C(63) 1.75(1) ?
S(4) C(66) 1.76(1) ?
N(1) C(1) 1.42(2) ?
N(1) C(3) 1.32(2) ?
N(1) H(1) 0.95 no
N(2) C(6) 1.39(2) ?
N(2) C(9) 1.33(2) ?
N(3) C(20) 1.37(2) ?
N(3) C(23) 1.37(2) ?
N(4) C(49) 1.42(2) ?
N(4) C(51) 1.33(2) ?
N(4) H(32) 0.95 no
N(5) C(54) 1.38(2) ?
N(5) C(57) 1.35(2) ?
N(6) C(68) 1.35(2) ?
N(6) C(71) 1.38(2) ?
C(1) C(2) 1.41(2) ?
C(1) C(24) 1.43(2) ?
C(2) C(4) 1.42(2) ?
C(2) H(2) 0.95 no
C(3) C(4) 1.42(2) ?
C(3) H(3) 0.95 no
C(4) C(5) 1.44(2) ?
C(5) C(6) 1.39(2) ?
C(5) C(25) 1.52(2) ?
C(6) C(7) 1.47(2) ?
C(7) C(8) 1.35(2) ?
C(7) H(4) 0.95 no
C(8) C(9) 1.46(2) ?
C(8) H(5) 0.95 no
C(9) C(10) 1.43(2) ?
C(10) C(11) 1.40(2) ?
C(10) C(31) 1.50(2) ?
C(11) C(12) 1.42(2) ?
C(12) C(13) 1.37(2) ?
C(12) H(6) 0.95 no
C(13) C(14) 1.41(2) ?
C(13) H(7) 0.95 no
C(14) C(15) 1.38(2) ?
C(15) C(16) 1.40(2) ?
C(16) C(17) 1.37(2) ?
C(16) H(8) 0.95 no
C(17) C(18) 1.41(2) ?
C(17) H(9) 0.95 no
C(18) C(19) 1.39(2) ?
C(19) C(20) 1.43(2) ?
C(19) C(37) 1.50(2) ?
C(20) C(21) 1.45(2) ?
C(21) C(22) 1.35(2) ?
C(21) H(10) 0.95 no
C(22) C(23) 1.44(2) ?
C(22) H(11) 0.95 no
C(23) C(24) 1.41(2) ?
C(24) C(43) 1.50(2) ?
C(25) C(26) 1.40(2) ?
C(25) C(30) 1.41(2) ?
C(26) C(27) 1.40(3) ?
C(26) H(12) 0.95 no
C(27) C(28) 1.38(3) ?
C(27) H(13) 0.95 no
C(28) C(29) 1.34(3) ?
C(28) H(14) 0.95 no
C(29) C(30) 1.38(3) ?
C(29) H(15) 0.95 no
C(30) H(16) 0.95 no
C(31) C(32) 1.39(2) ?
C(31) C(36) 1.39(2) ?
C(32) C(33) 1.41(2) ?
C(32) H(17) 0.95 no
C(33) C(34) 1.34(3) ?
C(33) H(18) 0.95 no
C(34) C(35) 1.36(3) ?
C(34) H(19) 0.95 no
C(35) C(36) 1.39(2) ?
C(35) H(20) 0.95 no
C(36) H(21) 0.95 no
C(37) C(38) 1.38(2) ?
C(37) C(42) 1.39(2) ?
C(38) C(39) 1.39(2) ?
C(38) H(22) 0.95 no
C(39) C(40) 1.35(3) ?
C(39) H(23) 0.95 no
C(40) C(41) 1.37(3) ?
C(40) H(24) 0.95 no
C(41) C(42) 1.40(2) ?
C(41) H(25) 0.95 no
C(42) H(26) 0.95 no
C(43) C(44) 1.39(2) ?
C(43) C(48) 1.39(2) ?
C(44) C(45) 1.39(2) ?
C(44) H(27) 0.95 no
C(45) C(46) 1.38(3) ?
C(45) H(28) 0.95 no
C(46) C(47) 1.37(3) ?
C(46) H(29) 0.95 no
C(47) C(48) 1.38(2) ?
C(47) H(30) 0.95 no
C(48) H(31) 0.95 no
C(49) C(50) 1.41(2) ?
C(49) C(72) 1.41(2) ?
C(50) C(52) 1.40(2) ?
C(50) H(33) 0.95 no
C(51) C(52) 1.40(2) ?
C(51) H(34) 0.95 no
C(52) C(53) 1.43(2) ?
C(53) C(54) 1.41(2) ?
C(53) C(73) 1.49(2) ?
C(54) C(55) 1.45(2) ?
C(55) C(56) 1.36(2) ?
C(55) H(35) 0.95 no
C(56) C(57) 1.44(2) ?
C(56) H(36) 0.95 no
C(57) C(58) 1.42(2) ?
C(58) C(59) 1.38(2) ?
C(58) C(79) 1.52(2) ?
C(59) C(60) 1.43(2) ?
C(60) C(61) 1.36(2) ?
C(60) H(37) 0.95 no
C(61) C(62) 1.41(2) ?
C(61) H(38) 0.95 no
C(62) C(63) 1.40(2) ?
C(63) C(64) 1.41(2) ?
C(64) C(65) 1.37(2) ?
C(64) H(39) 0.95 no
C(65) C(66) 1.43(2) ?
C(65) H(40) 0.95 no
C(66) C(67) 1.38(2) ?
C(67) C(68) 1.42(2) ?
C(67) C(85) 1.50(2) ?
C(68) C(69) 1.45(2) ?
C(69) C(70) 1.36(2) ?
C(69) H(41) 0.95 no
C(70) C(71) 1.46(2) ?
C(70) H(42) 0.95 no
C(71) C(72) 1.40(2) ?
C(72) C(91) 1.50(2) ?
C(73) C(74) 1.40(2) ?
C(73) C(78) 1.39(2) ?
C(74) C(75) 1.37(2) ?
C(74) H(43) 0.95 no
C(75) C(76) 1.39(3) ?
C(75) H(44) 0.95 no
C(76) C(77) 1.40(3) ?
C(76) H(45) 0.95 no
C(77) C(78) 1.40(2) ?
C(77) H(46) 0.95 no
C(78) H(47) 0.95 no
C(79) C(80) 1.40(2) ?
C(79) C(84) 1.40(2) ?
C(80) C(81) 1.40(2) ?
C(80) H(48) 0.95 no
C(81) C(82) 1.41(3) ?
C(81) H(49) 0.95 no
C(82) C(83) 1.36(3) ?
C(82) H(50) 0.95 no
C(83) C(84) 1.38(2) ?
C(83) H(51) 0.95 no
C(84) H(52) 0.95 no
C(85) C(86) 1.40(2) ?
C(85) C(90) 1.40(2) ?
C(86) C(87) 1.39(2) ?
C(86) H(53) 0.95 no
C(87) C(88) 1.36(3) ?
C(87) H(54) 0.95 no
C(88) C(89) 1.37(3) ?
C(88) H(55) 0.95 no
C(89) C(90) 1.39(2) ?
C(89) H(56) 0.95 no
C(90) H(57) 0.95 no
C(91) C(92) 1.38(2) ?
C(91) C(96) 1.40(2) ?
C(92) C(93) 1.38(2) ?
C(92) H(58) 0.95 no
C(93) C(94) 1.38(2) ?
C(93) H(59) 0.95 no
C(94) C(95) 1.37(2) ?
C(94) H(60) 0.95 no
C(95) C(96) 1.39(2) ?
C(95) H(61) 0.95 no
C(96) H(62) 0.95 no

loop_
_geom_contact_atom_site_label_1
_geom_contact_atom_site_label_2
_geom_contact_distance
_geom_contact_site_symmetry_2
_geom_contact_publ_flag
N(1) C(61) 3.42(2) . no
N(1) C(64) 3.58(2) . no
N(2) C(80) 3.48(2) 1_556 no
N(3) C(62) 3.41(2) . no
N(3) C(77) 3.58(2) 2 no
N(3) C(63) 3.58(2) . no
N(4) C(96) 3.60(2) 2_655 no
N(6) C(96) 3.36(2) 2_655 no
C(12) C(93) 3.57(2) 2_656 no
C(13) C(51) 3.42(2) 1_556 no
C(23) C(77) 3.51(2) 2 no
C(23) C(78) 3.53(2) 2 no
C(23) C(61) 3.59(2) . no
C(36) C(61) 3.48(3) 1_556 no
C(36) C(62) 3.48(2) 1_556 no
C(38) C(56) 3.59(3) 2 no
C(39) C(84) 3.46(2) 2 no
C(40) C(84) 3.51(3) 2 no
C(41) C(49) 3.57(2) . no
C(41) C(50) 3.57(3) . no
C(56) C(77) 3.53(2) 2_554 no
C(68) C(96) 3.54(2) 2_655 no
C(71) C(96) 3.49(2) 2_655 no

loop_
_geom_torsion_atom_site_label_1
_geom_torsion_atom_site_label_2
_geom_torsion_atom_site_label_3
_geom_torsion_atom_site_label_4
_geom_torsion
_geom_torsion_publ_flag
S(1) C(11) C(10) C(9) -8(3) no
S(1) C(11) C(10) C(31) 176(1) no
S(1) C(11) C(12) C(13) 0(2) no
S(1) C(14) C(13) C(12) 1(2) no
S(1) C(14) C(15) S(2) -2(2) no
S(1) C(14) C(15) C(16) 172(2) no
S(2) C(15) C(14) C(13) -179(2) no
S(2) C(15) C(16) C(17) 0(2) no
S(2) C(18) C(17) C(16) -1(2) no
S(2) C(18) C(19) C(20) 10(2) no
S(2) C(18) C(19) C(37) -168(1) no
S(3) C(59) C(58) C(57) -4(3) no
S(3) C(59) C(58) C(79) 173(1) no
S(3) C(59) C(60) C(61) -0(2) no
S(3) C(62) C(61) C(60) -1(2) no
S(3) C(62) C(63) S(4) 2(2) no
S(3) C(62) C(63) C(64) 179(2) no
S(4) C(63) C(62) C(61) -173(2) no
S(4) C(63) C(64) C(65) 1(2) no
S(4) C(66) C(65) C(64) -2(2) no
S(4) C(66) C(67) C(68) -5(2) no
S(4) C(66) C(67) C(85) 173(1) no
N(1) C(1) C(2) C(4) -3(2) no
N(1) C(1) C(24) C(23) 13(3) no
N(1) C(1) C(24) C(43) -170(2) no
N(1) C(3) C(4) C(2) -0(2) no
N(1) C(3) C(4) C(5) 174(2) no
N(2) C(6) C(5) C(4) -3(3) no
N(2) C(6) C(5) C(25) 174(2) no
N(2) C(6) C(7) C(8) 1(2) no
N(2) C(9) C(8) C(7) -2(3) no
N(2) C(9) C(10) C(11) -3(3) no
N(2) C(9) C(10) C(31) 173(2) no
N(3) C(20) C(19) C(18) 4(3) no
N(3) C(20) C(19) C(37) -178(2) no
N(3) C(20) C(21) C(22) 1(2) no
N(3) C(23) C(22) C(21) 1(2) no
N(3) C(23) C(24) C(1) 9(3) no
N(3) C(23) C(24) C(43) -169(2) no
N(4) C(49) C(50) C(52) -3(2) no
N(4) C(49) C(72) C(71) 16(2) no
N(4) C(49) C(72) C(91) -164(1) no
N(4) C(51) C(52) C(50) -2(2) no
N(4) C(51) C(52) C(53) 174(1) no
N(5) C(54) C(53) C(52) -8(3) no
N(5) C(54) C(53) C(73) 169(1) no
N(5) C(54) C(55) C(56) -2(2) no
N(5) C(57) C(56) C(55) -2(2) no
N(5) C(57) C(58) C(59) -4(3) no
N(5) C(57) C(58) C(79) 178(2) no
N(6) C(68) C(67) C(66) 3(3) no
N(6) C(68) C(67) C(85) -175(2) no
N(6) C(68) C(69) C(70) -3(2) no
N(6) C(71) C(70) C(69) -1(2) no
N(6) C(71) C(72) C(49) 17(3) no
N(6) C(71) C(72) C(91) -164(1) no
C(1) N(1) C(3) C(4) -2(2) no
C(1) C(2) C(4) C(3) 2(2) no
C(1) C(2) C(4) C(5) -172(2) no
C(1) C(24) C(23) C(22) -173(2) no
C(1) C(24) C(43) C(44) -129(2) no
C(1) C(24) C(43) C(48) 50(2) no
C(2) C(1) N(1) C(3) 3(2) no
C(2) C(1) C(24) C(23) -163(2) no
C(2) C(1) C(24) C(43) 14(3) no
C(2) C(4) C(5) C(6) 152(2) no
C(2) C(4) C(5) C(25) -25(3) no
C(3) N(1) C(1) C(24) -174(2) no
C(3) C(4) C(5) C(6) -21(3) no
C(3) C(4) C(5) C(25) 162(2) no
C(4) C(2) C(1) C(24) 173(2) no
C(4) C(5) C(6) C(7) 179(2) no
C(4) C(5) C(25) C(26) -52(2) no
C(4) C(5) C(25) C(30) 125(2) no
C(5) C(6) N(2) C(9) 180(2) no
C(5) C(6) C(7) C(8) 179(2) no
C(5) C(25) C(26) C(27) 179(2) no
C(5) C(25) C(30) C(29) -179(2) no
C(6) N(2) C(9) C(8) 2(2) no
C(6) N(2) C(9) C(10) 179(2) no
C(6) C(5) C(25) C(26) 131(2) no
C(6) C(5) C(25) C(30) -52(3) no
C(6) C(7) C(8) C(9) 1(2) no
C(7) C(6) N(2) C(9) -2(2) no
C(7) C(6) C(5) C(25) -4(3) no
C(7) C(8) C(9) C(10) -178(2) no
C(8) C(9) C(10) C(11) 173(2) no
C(8) C(9) C(10) C(31) -11(3) no
C(9) C(10) C(11) C(12) 170(2) no
C(9) C(10) C(31) C(32) -49(3) no
C(9) C(10) C(31) C(36) 132(2) no
C(10) C(11) S(1) C(14) 178(2) no
C(10) C(11) C(12) C(13) -178(2) no
C(10) C(31) C(32) C(33) 180(2) no
C(10) C(31) C(36) C(35) 178(2) no
C(11) S(1) C(14) C(13) -0(1) no
C(11) S(1) C(14) C(15) -178(1) no
C(11) C(10) C(31) C(32) 128(2) no
C(11) C(10) C(31) C(36) -52(3) no
C(11) C(12) C(13) C(14) -1(2) no
C(12) C(11) S(1) C(14) 0(1) no
C(12) C(11) C(10) C(31) -6(3) no
C(12) C(13) C(14) C(15) 178(2) no
C(13) C(14) C(15) C(16) -5(3) no
C(14) C(15) S(2) C(18) 175(1) no
C(14) C(15) C(16) C(17) -174(2) no
C(15) S(2) C(18) C(17) 1(1) no
C(15) S(2) C(18) C(19) -178(1) no
C(15) C(16) C(17) C(18) 0(2) no
C(16) C(15) S(2) C(18) -0(1) no
C(16) C(17) C(18) C(19) 178(2) no
C(17) C(18) C(19) C(20) -169(2) no
C(17) C(18) C(19) C(37) 13(3) no
C(18) C(19) C(20) C(21) -169(2) no
C(18) C(19) C(37) C(38) 55(2) no
C(18) C(19) C(37) C(42) -124(2) no
C(19) C(20) N(3) C(23) -175(2) no
C(19) C(20) C(21) C(22) 175(2) no
C(19) C(37) C(38) C(39) -180(2) no
C(19) C(37) C(42) C(41) 179(2) no
C(20) N(3) C(23) C(22) -1(2) no
C(20) N(3) C(23) C(24) 178(2) no
C(20) C(19) C(37) C(38) -124(2) no
C(20) C(19) C(37) C(42) 58(2) no
C(20) C(21) C(22) C(23) -1(2) no
C(21) C(20) N(3) C(23) 0(2) no
C(21) C(20) C(19) C(37) 9(3) no
C(21) C(22) C(23) C(24) -177(2) no
C(22) C(23) C(24) C(43) 9(3) no
C(23) C(24) C(43) C(44) 48(2) no
C(23) C(24) C(43) C(48) -133(2) no
C(24) C(43) C(44) C(45) 179(2) no
C(24) C(43) C(48) C(47) -178(2) no
C(25) C(26) C(27) C(28) -2(3) no
C(25) C(30) C(29) C(28) 1(4) no
C(26) C(25) C(30) C(29) -1(3) no
C(26) C(27) C(28) C(29) 1(4) no
C(27) C(26) C(25) C(30) 2(3) no
C(27) C(28) C(29) C(30) -1(4) no
C(31) C(32) C(33) C(34) 2(4) no
C(31) C(36) C(35) C(34) 2(3) no
C(32) C(31) C(36) C(35) -1(3) no
C(32) C(33) C(34) C(35) -1(4) no
C(33) C(32) C(31) C(36) -1(3) no
C(33) C(34) C(35) C(36) -1(4) no
C(37) C(38) C(39) C(40) 1(3) no
C(37) C(42) C(41) C(40) 0(3) no
C(38) C(37) C(42) C(41) 0(3) no
C(38) C(39) C(40) C(41) -0(3) no
C(39) C(38) C(37) C(42) -1(3) no
C(39) C(40) C(41) C(42) -0(3) no
C(43) C(44) C(45) C(46) -1(3) no
C(43) C(48) C(47) C(46) 0(3) no
C(44) C(43) C(48) C(47) 0(3) no
C(44) C(45) C(46) C(47) 2(4) no
C(45) C(44) C(43) C(48) -0(3) no
C(45) C(46) C(47) C(48) -2(4) no
C(49) N(4) C(51) C(52) -0(2) no
C(49) C(50) C(52) C(51) 3(2) no
C(49) C(50) C(52) C(53) -172(2) no
C(49) C(72) C(71) C(70) -159(2) no
C(49) C(72) C(91) C(92) -136(2) no
C(49) C(72) C(91) C(96) 43(2) no
C(50) C(49) N(4) C(51) 2(2) no
C(50) C(49) C(72) C(71) -160(2) no
C(50) C(49) C(72) C(91) 20(3) no
C(50) C(52) C(53) C(54) 158(2) no
C(50) C(52) C(53) C(73) -19(3) no
C(51) N(4) C(49) C(72) -175(1) no
C(51) C(52) C(53) C(54) -17(2) no
C(51) C(52) C(53) C(73) 166(1) no
C(52) C(50) C(49) C(72) 174(2) no
C(52) C(53) C(54) C(55) 174(2) no
C(52) C(53) C(73) C(74) -46(2) no
C(52) C(53) C(73) C(78) 132(2) no
C(53) C(54) N(5) C(57) -178(2) no
C(53) C(54) C(55) C(56) 177(2) no
C(53) C(73) C(74) C(75) 177(2) no
C(53) C(73) C(78) C(77) -178(2) no
C(54) N(5) C(57) C(56) 1(2) no
C(54) N(5) C(57) C(58) 176(2) no
C(54) C(53) C(73) C(74) 137(2) no
C(54) C(53) C(73) C(78) -45(2) no
C(54) C(55) C(56) C(57) 2(2) no
C(55) C(54) N(5) C(57) 1(2) no
C(55) C(54) C(53) C(73) -9(3) no
C(55) C(56) C(57) C(58) -177(2) no
C(56) C(57) C(58) C(59) 170(2) no
C(56) C(57) C(58) C(79) -8(3) no
C(57) C(58) C(59) C(60) 175(2) no
C(57) C(58) C(79) C(80) -55(2) no
C(57) C(58) C(79) C(84) 124(2) no
C(58) C(59) S(3) C(62) 179(2) no
C(58) C(59) C(60) C(61) -180(2) no
C(58) C(79) C(80) C(81) 176(2) no
C(58) C(79) C(84) C(83) -176(1) no
C(59) S(3) C(62) C(61) 1(1) no
C(59) S(3) C(62) C(63) -175(1) no
C(59) C(58) C(79) C(80) 127(2) no
C(59) C(58) C(79) C(84) -54(2) no
C(59) C(60) C(61) C(62) 1(2) no
C(60) C(59) S(3) C(62) -0(1) no
C(60) C(59) C(58) C(79) -8(3) no
C(60) C(61) C(62) C(63) 174(2) no
C(61) C(62) C(63) C(64) 4(3) no
C(62) C(63) S(4) C(66) 176(1) no
C(62) C(63) C(64) C(65) -176(2) no
C(63) S(4) C(66) C(65) 2(1) no
C(63) S(4) C(66) C(67) -177(1) no
C(63) C(64) C(65) C(66) 0(2) no
C(64) C(63) S(4) C(66) -2(1) no
C(64) C(65) C(66) C(67) 177(2) no
C(65) C(66) C(67) C(68) 177(2) no
C(65) C(66) C(67) C(85) -6(3) no
C(66) C(67) C(68) C(69) 175(2) no
C(66) C(67) C(85) C(86) -58(2) no
C(66) C(67) C(85) C(90) 126(2) no
C(67) C(68) N(6) C(71) 176(2) no
C(67) C(68) C(69) C(70) -177(2) no
C(67) C(85) C(86) C(87) -177(2) no
C(67) C(85) C(90) C(89) 177(2) no
C(68) N(6) C(71) C(70) -1(2) no
C(68) N(6) C(71) C(72) -177(2) no
C(68) C(67) C(85) C(86) 119(2) no
C(68) C(67) C(85) C(90) -57(2) no
C(68) C(69) C(70) C(71) 3(2) no
C(69) C(68) N(6) C(71) 2(2) no
C(69) C(68) C(67) C(85) -2(3) no
C(69) C(70) C(71) C(72) 175(2) no
C(70) C(71) C(72) C(91) 21(3) no
C(71) C(72) C(91) C(92) 45(2) no
C(71) C(72) C(91) C(96) -137(2) no
C(72) C(91) C(92) C(93) -180(1) no
C(72) C(91) C(96) C(95) 179(1) no
C(73) C(74) C(75) C(76) 1(3) no
C(73) C(78) C(77) C(76) 2(3) no
C(74) C(73) C(78) C(77) -0(2) no
C(74) C(75) C(76) C(77) 1(3) no
C(75) C(74) C(73) C(78) -1(3) no
C(75) C(76) C(77) C(78) -2(3) no
C(79) C(80) C(81) C(82) 2(3) no
C(79) C(84) C(83) C(82) -2(3) no
C(80) C(79) C(84) C(83) 3(2) no
C(80) C(81) C(82) C(83) -0(3) no
C(81) C(80) C(79) C(84) -3(2) no
C(81) C(82) C(83) C(84) 0(3) no
C(85) C(86) C(87) C(88) 0(3) no
C(85) C(90) C(89) C(88) 1(3) no
C(86) C(85) C(90) C(89) 1(3) no
C(86) C(87) C(88) C(89) 2(3) no
C(87) C(86) C(85) C(90) -2(3) no
C(87) C(88) C(89) C(90) -2(3) no
C(91) C(92) C(93) C(94) -1(3) no
C(91) C(96) C(95) C(94) 2(3) no
C(92) C(91) C(96) C(95) -2(2) no
C(92) C(93) C(94) C(95) 1(3) no
C(93) C(92) C(91) C(96) 2(2) no
C(93) C(94) C(95) C(96) -1(3) no
